data_7018812
loop_
_publ_author_name
'Cadranel, Alejandro'
'Albor\'es, Pablo'
'Yamazaki, Shiori'
'Kleiman, Valeria D.'
'Baraldo, Luis M.'

_publ_section_title
;
 Efficient energy transfer via the cyanide bridge in dinuclear complexes
 containing Ru(ii) polypyridine moieties.
;
_journal_issue 17
_journal_name_full 'Dalton transactions (Cambridge, England : 2003)'
_journal_page_first 5343
_journal_page_last 5350
_journal_paper_doi 10.1039/c2dt11869f
_journal_volume 41
_journal_year 2012
_chemical_formula_sum 'C50 H38 Fe N14 O9 P Ru'
_chemical_formula_weight 1166.83
_chemical_name_systematic
;
?
;
_space_group_IT_number 2
_symmetry_cell_setting triclinic
_symmetry_space_group_name_Hall '-P 1'
_symmetry_space_group_name_H-M 'P -1'
_atom_sites_solution_hydrogens geom
_atom_sites_solution_primary direct
_atom_sites_solution_secondary difmap
_audit_creation_method SHELXL-97
_cell_angle_alpha 88.0570(10)
_cell_angle_beta 76.1420(10)
_cell_angle_gamma 81.9810(10)
_cell_formula_units_Z 2
_cell_length_a 11.1358(2)
_cell_length_b 13.3970(2)
_cell_length_c 19.2367(3)
_cell_measurement_reflns_used 29954
_cell_measurement_temperature 298(2)
_cell_measurement_theta_max 28.9618
_cell_measurement_theta_min 3.5896
_cell_volume 2759.07(8)
_computing_cell_refinement
;
CrysAlisPro, Oxford Diffraction Ltd.,
Version 1.171.33.55 (release 05-01-2010 CrysAlis171 .NET)
(compiled Jan 5 2010,16:28:46)
;
_computing_data_collection
;
CrysAlisPro, Oxford Diffraction Ltd.,
Version 1.171.33.55 (release 05-01-2010 CrysAlis171 .NET)
(compiled Jan 5 2010,16:28:46)
;
_computing_data_reduction
;
CrysAlisPro, Oxford Diffraction Ltd.,
Version 1.171.33.55 (release 05-01-2010 CrysAlis171 .NET)
(compiled Jan 5 2010,16:28:46)
;
_computing_structure_refinement 'SHELXL-97 (Sheldrick, 1997)'
_computing_structure_solution SHELXS
_diffrn_ambient_temperature 298(2)
_diffrn_detector_area_resol_mean 16.1158
_diffrn_measured_fraction_theta_full 0.992
_diffrn_measured_fraction_theta_max 0.992
_diffrn_measurement_device_type 'Xcalibur, Eos, Gemini'
_diffrn_measurement_method '\w scans'
_diffrn_radiation_monochromator graphite
_diffrn_radiation_source 'Enhance (Mo) X-ray Source'
_diffrn_radiation_type MoK\a
_diffrn_radiation_wavelength 0.71073
_diffrn_reflns_av_R_equivalents 0.0226
_diffrn_reflns_av_sigmaI/netI 0.0232
_diffrn_reflns_limit_h_max 14
_diffrn_reflns_limit_h_min -14
_diffrn_reflns_limit_k_max 17
_diffrn_reflns_limit_k_min -17
_diffrn_reflns_limit_l_max 24
_diffrn_reflns_limit_l_min -24
_diffrn_reflns_number 47395
_diffrn_reflns_theta_full 27.00
_diffrn_reflns_theta_max 27.00
_diffrn_reflns_theta_min 3.60
_exptl_absorpt_coefficient_mu 0.631
_exptl_absorpt_correction_T_max 1.00000
_exptl_absorpt_correction_T_min 0.97891
_exptl_absorpt_correction_type multi-scan
_exptl_absorpt_process_details
;
CrysAlisPro, Oxford Diffraction Ltd.,
Version 1.171.33.55 (release 05-01-2010 CrysAlis171 .NET)
(compiled Jan 5 2010,16:28:46)
Empirical absorption correction using spherical harmonics,
implemented in SCALE3 ABSPACK scaling algorithm.
;
_exptl_crystal_colour 'dark red'
_exptl_crystal_density_diffrn 1.405
_exptl_crystal_density_method 'not measured'
_exptl_crystal_description block
_exptl_crystal_F_000 1186
_exptl_crystal_size_max 0.55
_exptl_crystal_size_mid 0.27
_exptl_crystal_size_min 0.24
_refine_diff_density_max 0.793
_refine_diff_density_min -0.454
_refine_diff_density_rms 0.068
_refine_ls_extinction_method none
_refine_ls_goodness_of_fit_ref 1.082
_refine_ls_hydrogen_treatment constr
_refine_ls_matrix_type full
_refine_ls_number_parameters 675
_refine_ls_number_reflns 11963
_refine_ls_number_restraints 0
_refine_ls_restrained_S_all 1.082
_refine_ls_R_factor_all 0.0436
_refine_ls_R_factor_gt 0.0350
_refine_ls_shift/su_max 0.002
_refine_ls_shift/su_mean 0.000
_refine_ls_structure_factor_coef Fsqd
_refine_ls_weighting_details 'calc w=1/[\s^2^(Fo^2^)+(0.0729P)^2^+0.4415P] where P=(Fo^2^+2Fc^2^)/3'
_refine_ls_weighting_scheme calc
_refine_ls_wR_factor_gt 0.1064
_refine_ls_wR_factor_ref 0.1106
_reflns_number_gt 10065
_reflns_number_total 11963
_reflns_threshold_expression >2sigma(I)
_cod_data_source_file c2dt11869f.txt
_cod_data_source_block 3b
_cod_original_sg_symbol_H-M P-1
_cod_database_code 7018812

loop_
_symmetry_equiv_pos_as_xyz
'x, y, z'
'-x, -y, -z'

loop_
_atom_site_label
_atom_site_type_symbol
_atom_site_fract_x
_atom_site_fract_y
_atom_site_fract_z
_atom_site_U_iso_or_equiv
_atom_site_adp_type
_atom_site_occupancy
_atom_site_symmetry_multiplicity
_atom_site_calc_flag
_atom_site_refinement_flags
_atom_site_disorder_assembly
_atom_site_disorder_group
Ru1 Ru 0.694947(15) 0.211981(12) 0.052388(9) 0.02470(7) Uani 1 1 d . . .
Fe1 Fe 0.88470(3) 0.28937(2) -0.205878(17) 0.02961(9) Uani 1 1 d . . .
P1 P 0.61335(7) 0.28333(6) 0.43025(4) 0.04745(18) Uani 1 1 d . . .
N11 N 0.66373(16) 0.09172(14) -0.00444(10) 0.0281(4) Uani 1 1 d . . .
N6 N 0.79582(17) 0.25986(14) -0.04242(10) 0.0291(4) Uani 1 1 d . . .
N8 N 0.54588(17) 0.31574(14) 0.04315(10) 0.0298(4) Uani 1 1 d . . .
N9 N 0.84409(17) 0.11091(14) 0.06970(10) 0.0312(4) Uani 1 1 d . . .
C6 C 0.8353(2) 0.27351(17) -0.10230(12) 0.0291(4) Uani 1 1 d . . .
N12 N 0.67193(18) -0.00096(14) 0.02730(11) 0.0336(4) Uani 1 1 d . . .
N13 N 0.58779(17) 0.15022(15) 0.14151(10) 0.0322(4) Uani 1 1 d . . .
C3 C 0.7081(2) 0.30149(18) -0.20345(13) 0.0357(5) Uani 1 1 d . . .
N10 N 0.82132(18) 0.01680(15) 0.09316(11) 0.0350(4) Uani 1 1 d . . .
C2 C 0.8898(2) 0.1459(2) -0.22077(13) 0.0385(5) Uani 1 1 d . . .
N14 N 0.60552(19) 0.04849(15) 0.14947(11) 0.0374(5) Uani 1 1 d . . .
C23 C 0.6530(2) 0.07463(19) -0.06996(13) 0.0350(5) Uani 1 1 d . . .
H23 H 0.6451 0.1243 -0.1042 0.042 Uiso 1 1 calc R . .
C12 C 0.5253(2) 0.39918(18) 0.08444(12) 0.0341(5) Uani 1 1 d . . .
C5 C 0.8816(2) 0.4341(2) -0.19824(13) 0.0380(5) Uani 1 1 d . . .
C24 C 0.6553(2) -0.0284(2) -0.08056(15) 0.0452(6) Uani 1 1 d . . .
H24 H 0.6492 -0.0593 -0.1219 0.054 Uiso 1 1 calc R . .
C15 C 0.3639(2) 0.3773(2) 0.00145(15) 0.0450(6) Uani 1 1 d . . .
H15 H 0.3112 0.3694 -0.0283 0.054 Uiso 1 1 calc R . .
C22 C 0.5245(3) 0.0181(2) 0.20779(14) 0.0470(6) Uani 1 1 d . . .
H22 H 0.5192 -0.0478 0.2237 0.056 Uiso 1 1 calc R . .
N2 N 0.8888(3) 0.0628(2) -0.23231(15) 0.0624(7) Uani 1 1 d . . .
C1 C 1.0588(2) 0.2731(2) -0.20181(14) 0.0432(6) Uani 1 1 d . . .
C26 C 0.6999(2) -0.01155(18) 0.09680(13) 0.0366(5) Uani 1 1 d . . .
H26 H 0.7010 -0.0825 0.1112 0.044 Uiso 1 1 calc R . .
C17 C 0.9647(2) 0.1113(2) 0.06638(13) 0.0400(6) Uani 1 1 d . . .
H17 H 1.0078 0.1658 0.0512 0.048 Uiso 1 1 calc R . .
N5 N 0.8816(2) 0.51859(19) -0.19402(15) 0.0564(6) Uani 1 1 d . . .
N3 N 0.6030(2) 0.30256(19) -0.19781(14) 0.0538(6) Uani 1 1 d . . .
C7 C 0.6236(2) 0.40826(18) 0.12191(12) 0.0352(5) Uani 1 1 d . . .
C4 C 0.9288(3) 0.3000(2) -0.30902(15) 0.0565(8) Uani 1 1 d . . .
C21 C 0.4522(3) 0.1028(2) 0.23865(15) 0.0533(7) Uani 1 1 d . . .
H21 H 0.3878 0.1063 0.2798 0.064 Uiso 1 1 calc R . .
C20 C 0.4941(2) 0.1830(2) 0.19637(13) 0.0439(6) Uani 1 1 d . . .
H20 H 0.4611 0.2503 0.2052 0.053 Uiso 1 1 calc R . .
C25 C 0.6680(2) -0.0742(2) -0.01816(15) 0.0431(6) Uani 1 1 d . . .
H25 H 0.6731 -0.1430 -0.0086 0.052 Uiso 1 1 calc R . .
C18 C 1.0178(3) 0.0194(2) 0.08865(15) 0.0497(7) Uani 1 1 d . . .
H18 H 1.1000 0.0020 0.0921 0.060 Uiso 1 1 calc R . .
C13 C 0.4209(3) 0.4710(2) 0.08757(15) 0.0456(6) Uani 1 1 d . . .
H13 H 0.4062 0.5263 0.1178 0.055 Uiso 1 1 calc R . .
C14 C 0.3402(2) 0.4595(2) 0.04582(16) 0.0489(7) Uani 1 1 d . . .
H14 H 0.2700 0.5068 0.0475 0.059 Uiso 1 1 calc R . .
C16 C 0.4667(2) 0.30672(19) 0.00155(14) 0.0363(5) Uani 1 1 d . . .
H16 H 0.4818 0.2509 -0.0283 0.044 Uiso 1 1 calc R . .
C19 C 0.9252(3) -0.0397(2) 0.10434(15) 0.0464(7) Uani 1 1 d . . .
H19 H 0.9321 -0.1064 0.1198 0.056 Uiso 1 1 calc R . .
C29 C 0.5044(3) 0.3503(3) 0.38358(15) 0.0529(7) Uani 1 1 d . . .
C36 C 0.5362(3) 0.2700(2) 0.52253(15) 0.0561(8) Uani 1 1 d . . .
C11 C 0.8128(3) 0.3355(2) 0.14231(15) 0.0467(6) Uani 1 1 d . . .
H11 H 0.8766 0.2815 0.1368 0.056 Uiso 1 1 calc R . .
C10 C 0.8211(3) 0.4172(3) 0.18116(17) 0.0586(8) Uani 1 1 d . . .
H10 H 0.8902 0.4190 0.2000 0.070 Uiso 1 1 calc R . .
C8 C 0.6258(3) 0.4912(2) 0.16255(16) 0.0530(7) Uani 1 1 d . . .
H8 H 0.5595 0.5433 0.1699 0.064 Uiso 1 1 calc R . .
C34 C 0.7399(3) 0.3548(3) 0.42461(16) 0.0552(7) Uani 1 1 d . . .
C9 C 0.7256(3) 0.4968(2) 0.19191(17) 0.0602(8) Uani 1 1 d . . .
H9 H 0.7287 0.5528 0.2184 0.072 Uiso 1 1 calc R . .
C37 C 0.4102(4) 0.2946(3) 0.54658(18) 0.0717(10) Uani 1 1 d . . .
H37 H 0.3619 0.3187 0.5147 0.086 Uiso 1 1 calc R . .
C50 C 0.3247(4) 0.3529(4) 0.3361(2) 0.0867(13) Uani 1 1 d . . .
H50 H 0.2627 0.3200 0.3259 0.104 Uiso 1 1 calc R . .
C27 C 0.6705(3) 0.1617(3) 0.38950(17) 0.0586(8) Uani 1 1 d . . .
C28 C 0.7196(4) 0.1528(4) 0.3185(2) 0.0899(13) Uani 1 1 d . . .
H28 H 0.7157 0.2093 0.2893 0.108 Uiso 1 1 calc R . .
C30 C 0.4117(3) 0.3013(3) 0.36914(19) 0.0681(9) Uani 1 1 d . . .
H30 H 0.4081 0.2339 0.3816 0.082 Uiso 1 1 calc R . .
C33 C 0.5094(4) 0.4510(3) 0.36495(18) 0.0708(10) Uani 1 1 d . . .
H33 H 0.5715 0.4844 0.3745 0.085 Uiso 1 1 calc R . .
N1 N 1.1587(2) 0.2640(2) -0.19551(18) 0.0705(8) Uani 1 1 d . . .
C32 C 0.3291(4) 0.4525(4) 0.3183(2) 0.0911(14) Uani 1 1 d . . .
H32 H 0.2693 0.4872 0.2968 0.109 Uiso 1 1 calc R . .
C35 C 0.8433(5) 0.3435(5) 0.3675(2) 0.114(2) Uani 1 1 d . . .
H35 H 0.8535 0.2934 0.3335 0.137 Uiso 1 1 calc R . .
N7B N 0.71762(18) 0.32940(15) 0.11193(10) 0.0319(4) Uani 1 1 d . . .
N4 N 0.9557(4) 0.3032(3) -0.37050(15) 0.0993(13) Uani 1 1 d . . .
C46 C 0.4207(4) 0.5007(4) 0.3321(2) 0.0866(12) Uani 1 1 d . . .
H46 H 0.4235 0.5680 0.3192 0.104 Uiso 1 1 calc R . .
C38 C 0.3539(5) 0.2838(4) 0.6189(2) 0.0920(14) Uani 1 1 d . . .
H38 H 0.2684 0.3025 0.6358 0.110 Uiso 1 1 calc R . .
C41 C 0.6073(5) 0.2332(3) 0.5701(2) 0.0897(14) Uani 1 1 d . . .
H41 H 0.6933 0.2164 0.5542 0.108 Uiso 1 1 calc R . .
C39 C 0.4251(6) 0.2455(4) 0.6647(2) 0.1064(17) Uani 1 1 d . . .
H39 H 0.3872 0.2358 0.7126 0.128 Uiso 1 1 calc R . .
C42 C 0.7373(4) 0.4206(4) 0.4771(3) 0.1001(15) Uani 1 1 d . . .
H42 H 0.6734 0.4245 0.5185 0.120 Uiso 1 1 calc R . .
C44 C 0.9258(5) 0.4741(4) 0.4132(4) 0.1090(18) Uani 1 1 d . . .
H44 H 0.9890 0.5139 0.4097 0.131 Uiso 1 1 calc R . .
C51 C 0.7753(5) 0.0614(6) 0.2890(3) 0.1138(19) Uani 1 1 d . . .
H51 H 0.8164 0.0587 0.2408 0.137 Uiso 1 1 calc R . .
C45 C 0.9318(6) 0.4090(6) 0.3622(3) 0.143(3) Uani 1 1 d . . .
H45 H 0.9970 0.4068 0.3215 0.171 Uiso 1 1 calc R . .
C40 C 0.5497(6) 0.2214(4) 0.6413(2) 0.117(2) Uani 1 1 d . . .
H40 H 0.5972 0.1967 0.6735 0.141 Uiso 1 1 calc R . .
C43 C 0.8307(6) 0.4824(4) 0.4687(4) 0.124(2) Uani 1 1 d . . .
H43 H 0.8251 0.5306 0.5034 0.149 Uiso 1 1 calc R . .
C49 C 0.7730(6) -0.0203(5) 0.3250(4) 0.134(2) Uani 1 1 d . . .
H49 H 0.8037 -0.0822 0.3026 0.161 Uiso 1 1 calc R . .
C47 C 0.6752(7) 0.0755(4) 0.4299(3) 0.146(3) Uani 1 1 d . . .
H47 H 0.6453 0.0769 0.4794 0.175 Uiso 1 1 calc R . .
C48 C 0.7274(10) -0.0150(5) 0.3931(5) 0.213(5) Uani 1 1 d . . .
H48 H 0.7289 -0.0745 0.4194 0.255 Uiso 1 1 calc R . .
O3W O 0.3739(2) 0.22237(17) 0.86139(12) 0.0651(6) Uani 1 1 d . . .
O4W O 0.8533(5) 0.7187(3) 0.8671(2) 0.1477(17) Uani 1 1 d . . .
O2W O 0.0924(6) 0.3125(7) 0.9903(4) 0.226(3) Uani 1 1 d . . .
O8W O 0.1269(10) 0.2616(8) 0.4949(4) 0.326(5) Uani 1 1 d . . .
O9WA O 0.9804(19) 0.2078(14) 0.5058(9) 0.251(5) Uiso 0.50 1 d P A 1
O9WB O 0.9025(16) 0.1431(14) 0.5176(9) 0.251(5) Uiso 0.50 1 d P B 2
O1WA O 0.9527(7) 0.8390(6) 0.7565(4) 0.1051(15) Uiso 0.50 1 d P C 1
O1WB O 0.8910(7) 0.8511(6) 0.7420(4) 0.1051(15) Uiso 0.50 1 d P D 2
O7WA O 0.8942(12) 0.0567(9) 0.6033(6) 0.185(3) Uiso 0.50 1 d P E 1
O7WB O 0.7914(12) 0.0393(9) 0.6354(6) 0.185(3) Uiso 0.50 1 d P F 2
O6WA O 0.8869(12) 0.8379(10) 0.6257(7) 0.197(3) Uiso 0.50 1 d P G 1
O6WB O 0.7936(12) 0.8759(10) 0.6119(7) 0.197(3) Uiso 0.50 1 d P H 2
O5WA O 0.0470(17) 0.4093(17) 0.9677(11) 0.262(6) Uiso 0.50 1 d P I 1
O5WB O -0.0287(18) 0.4812(15) 0.9600(9) 0.262(6) Uiso 0.50 1 d P J 2

loop_
_atom_site_aniso_label
_atom_site_aniso_U_11
_atom_site_aniso_U_22
_atom_site_aniso_U_33
_atom_site_aniso_U_23
_atom_site_aniso_U_13
_atom_site_aniso_U_12
Ru1 0.02444(10) 0.02436(10) 0.02453(10) -0.00112(6) -0.00402(6) -0.00351(6)
Fe1 0.02958(17) 0.03099(18) 0.02665(17) 0.00151(13) -0.00360(13) -0.00430(13)
P1 0.0545(4) 0.0515(4) 0.0339(3) -0.0019(3) -0.0034(3) -0.0109(3)
N11 0.0269(9) 0.0265(9) 0.0306(9) -0.0003(7) -0.0057(7) -0.0041(7)
N6 0.0284(9) 0.0276(9) 0.0313(10) -0.0014(7) -0.0065(8) -0.0043(7)
N8 0.0286(9) 0.0274(9) 0.0309(10) 0.0000(7) -0.0025(7) -0.0037(7)
N9 0.0294(9) 0.0312(10) 0.0331(10) 0.0001(8) -0.0073(8) -0.0042(8)
C6 0.0278(11) 0.0278(11) 0.0324(12) 0.0005(9) -0.0082(9) -0.0041(8)
N12 0.0331(10) 0.0266(10) 0.0399(11) -0.0008(8) -0.0044(8) -0.0069(8)
N13 0.0316(10) 0.0331(10) 0.0302(10) 0.0001(8) -0.0037(8) -0.0048(8)
C3 0.0388(13) 0.0315(12) 0.0380(13) -0.0012(10) -0.0136(10) -0.0009(10)
N10 0.0339(10) 0.0329(11) 0.0363(11) 0.0060(8) -0.0084(8) 0.0004(8)
C2 0.0407(13) 0.0378(14) 0.0353(13) -0.0015(10) -0.0080(10) -0.0006(10)
N14 0.0384(11) 0.0354(11) 0.0344(10) 0.0060(8) -0.0013(8) -0.0059(8)
C23 0.0270(11) 0.0419(13) 0.0371(12) -0.0066(10) -0.0094(9) -0.0038(9)
C12 0.0380(12) 0.0294(12) 0.0311(12) -0.0025(9) -0.0013(9) -0.0029(9)
C5 0.0380(13) 0.0402(15) 0.0350(13) 0.0003(10) -0.0046(10) -0.0095(10)
C24 0.0365(13) 0.0517(16) 0.0504(16) -0.0201(13) -0.0123(11) -0.0079(11)
C15 0.0333(13) 0.0481(16) 0.0525(16) 0.0025(12) -0.0122(11) 0.0015(11)
C22 0.0498(15) 0.0511(16) 0.0369(14) 0.0112(12) -0.0005(12) -0.0161(13)
N2 0.084(2) 0.0405(15) 0.0621(17) -0.0063(12) -0.0172(14) -0.0047(13)
C1 0.0350(14) 0.0442(15) 0.0473(15) 0.0045(12) -0.0025(11) -0.0083(11)
C26 0.0377(12) 0.0291(12) 0.0404(13) 0.0059(10) -0.0036(10) -0.0068(9)
C17 0.0280(12) 0.0530(16) 0.0385(13) -0.0058(11) -0.0076(10) -0.0027(11)
N5 0.0617(16) 0.0404(14) 0.0633(16) -0.0022(12) -0.0037(12) -0.0125(11)
N3 0.0431(14) 0.0514(15) 0.0698(17) -0.0070(12) -0.0215(12) -0.0006(11)
C7 0.0434(13) 0.0295(12) 0.0305(12) -0.0024(9) -0.0045(10) -0.0038(10)
C4 0.080(2) 0.0499(17) 0.0374(15) 0.0027(13) -0.0060(14) -0.0154(15)
C21 0.0515(16) 0.068(2) 0.0338(14) 0.0044(13) 0.0070(12) -0.0165(14)
C20 0.0416(14) 0.0517(16) 0.0331(13) -0.0056(11) 0.0024(10) -0.0068(12)
C25 0.0363(13) 0.0325(13) 0.0604(17) -0.0112(12) -0.0062(12) -0.0106(10)
C18 0.0341(13) 0.0641(19) 0.0479(16) -0.0008(13) -0.0128(11) 0.0095(12)
C13 0.0469(15) 0.0346(14) 0.0477(15) -0.0076(11) -0.0019(12) 0.0055(11)
C14 0.0354(13) 0.0457(16) 0.0576(17) 0.0023(13) -0.0045(12) 0.0100(11)
C16 0.0328(12) 0.0339(13) 0.0427(13) -0.0003(10) -0.0096(10) -0.0046(10)
C19 0.0446(15) 0.0478(16) 0.0410(14) 0.0070(12) -0.0111(11) 0.0130(12)
C29 0.0593(18) 0.064(2) 0.0330(14) -0.0024(13) -0.0060(12) -0.0088(15)
C36 0.079(2) 0.0481(17) 0.0355(14) -0.0016(12) -0.0010(14) -0.0102(15)
C11 0.0441(14) 0.0506(16) 0.0481(15) -0.0114(12) -0.0137(12) -0.0082(12)
C10 0.0603(19) 0.066(2) 0.0568(18) -0.0168(15) -0.0210(15) -0.0176(16)
C8 0.072(2) 0.0358(14) 0.0501(16) -0.0121(12) -0.0163(15) 0.0014(13)
C34 0.0617(18) 0.0610(19) 0.0465(16) 0.0074(14) -0.0153(14) -0.0181(15)
C9 0.086(2) 0.0455(17) 0.0560(18) -0.0171(14) -0.0254(17) -0.0147(16)
C37 0.076(2) 0.082(3) 0.0490(18) -0.0055(17) 0.0091(16) -0.0214(19)
C50 0.061(2) 0.124(4) 0.077(3) -0.030(3) -0.024(2) 0.001(2)
C27 0.0581(18) 0.062(2) 0.0533(18) -0.0139(15) -0.0059(14) -0.0086(15)
C28 0.091(3) 0.102(3) 0.068(2) -0.031(2) 0.001(2) -0.007(2)
C30 0.063(2) 0.079(2) 0.062(2) -0.0165(18) -0.0128(17) -0.0092(18)
C33 0.084(2) 0.075(2) 0.0536(19) 0.0114(17) -0.0175(18) -0.0144(19)
N1 0.0349(14) 0.080(2) 0.097(2) 0.0073(17) -0.0142(14) -0.0113(13)
C32 0.087(3) 0.122(4) 0.061(2) -0.006(2) -0.027(2) 0.018(3)
C35 0.113(4) 0.184(5) 0.056(2) -0.004(3) 0.000(2) -0.095(4)
N7B 0.0329(10) 0.0359(11) 0.0267(9) -0.0016(8) -0.0050(8) -0.0072(8)
N4 0.161(4) 0.099(3) 0.0348(16) 0.0054(16) -0.0045(18) -0.043(3)
C46 0.103(3) 0.086(3) 0.067(2) 0.014(2) -0.024(2) 0.001(2)
C38 0.103(3) 0.096(3) 0.059(2) -0.009(2) 0.021(2) -0.024(3)
C41 0.107(3) 0.100(3) 0.049(2) 0.010(2) -0.008(2) 0.012(3)
C39 0.145(5) 0.107(4) 0.046(2) -0.001(2) 0.017(3) -0.016(3)
C42 0.081(3) 0.111(4) 0.108(4) -0.044(3) -0.006(3) -0.031(3)
C44 0.102(4) 0.111(4) 0.140(5) 0.041(4) -0.058(4) -0.063(3)
C51 0.086(3) 0.141(5) 0.102(4) -0.069(4) 0.007(3) -0.006(3)
C45 0.130(5) 0.248(8) 0.077(3) 0.035(4) -0.021(3) -0.130(5)
C40 0.174(6) 0.113(4) 0.050(2) 0.019(2) -0.017(3) 0.012(4)
C43 0.102(4) 0.111(4) 0.168(6) -0.052(4) -0.027(4) -0.039(3)
C49 0.145(5) 0.100(5) 0.143(6) -0.072(4) -0.016(4) 0.015(4)
C47 0.242(8) 0.061(3) 0.102(4) -0.018(3) 0.023(4) -0.015(4)
C48 0.353(14) 0.063(4) 0.165(7) -0.025(4) 0.037(8) 0.001(5)
O3W 0.0804(15) 0.0580(14) 0.0710(15) 0.0218(11) -0.0345(12) -0.0335(12)
O4W 0.201(4) 0.066(2) 0.151(3) -0.022(2) 0.024(3) -0.044(2)
O2W 0.202(6) 0.255(8) 0.257(7) 0.051(6) -0.067(5) -0.147(6)
O8W 0.407(13) 0.346(12) 0.177(7) -0.099(7) 0.081(7) -0.128(10)

loop_
_atom_type_symbol
_atom_type_description
_atom_type_scat_dispersion_real
_atom_type_scat_dispersion_imag
_atom_type_scat_source
C C 0.0033 0.0016 'International Tables Vol C Tables 4.2.6.8 and 6.1.1.4'
H H 0.0000 0.0000 'International Tables Vol C Tables 4.2.6.8 and 6.1.1.4'
N N 0.0061 0.0033 'International Tables Vol C Tables 4.2.6.8 and 6.1.1.4'
P P 0.1023 0.0942 'International Tables Vol C Tables 4.2.6.8 and 6.1.1.4'
Fe Fe 0.3463 0.8444 'International Tables Vol C Tables 4.2.6.8 and 6.1.1.4'
Ru Ru -1.2594 0.8363 'International Tables Vol C Tables 4.2.6.8 and 6.1.1.4'
O O 0.0106 0.0060 'International Tables Vol C Tables 4.2.6.8 and 6.1.1.4'

loop_
_geom_angle_atom_site_label_1
_geom_angle_atom_site_label_2
_geom_angle_atom_site_label_3
_geom_angle
N6 Ru1 N8 89.89(7)
N6 Ru1 N7B 95.51(7)
N8 Ru1 N7B 78.67(8)
N6 Ru1 N13 173.17(7)
N8 Ru1 N13 90.80(7)
N7B Ru1 N13 91.28(8)
N6 Ru1 N9 92.97(7)
N8 Ru1 N9 175.59(7)
N7B Ru1 N9 97.70(8)
N13 Ru1 N9 86.76(7)
N6 Ru1 N11 87.04(7)
N8 Ru1 N11 100.15(7)
N7B Ru1 N11 177.17(7)
N13 Ru1 N11 86.15(7)
N9 Ru1 N11 83.36(7)
C4 Fe1 C3 92.04(13)
C4 Fe1 C1 91.66(13)
C3 Fe1 C1 176.06(11)
C4 Fe1 C5 89.96(12)
C3 Fe1 C5 93.16(10)
C1 Fe1 C5 88.19(11)
C4 Fe1 C2 86.03(12)
C3 Fe1 C2 86.62(10)
C1 Fe1 C2 92.29(11)
C5 Fe1 C2 175.97(10)
C4 Fe1 C6 177.17(12)
C3 Fe1 C6 86.17(10)
C1 Fe1 C6 90.08(10)
C5 Fe1 C6 92.33(10)
C2 Fe1 C6 91.67(10)
C34 P1 C36 108.96(15)
C34 P1 C27 110.24(16)
C36 P1 C27 110.52(15)
C34 P1 C29 108.86(15)
C36 P1 C29 109.18(15)
C27 P1 C29 109.04(15)
C23 N11 N12 105.22(19)
C23 N11 Ru1 137.45(16)
N12 N11 Ru1 116.61(14)
C6 N6 Ru1 163.58(17)
C16 N8 C12 118.2(2)
C16 N8 Ru1 125.85(16)
C12 N8 Ru1 115.96(16)
C17 N9 N10 104.72(19)
C17 N9 Ru1 137.49(18)
N10 N9 Ru1 117.76(14)
N6 C6 Fe1 172.89(19)
C25 N12 N11 111.2(2)
C25 N12 C26 128.3(2)
N11 N12 C26 119.86(19)
C20 N13 N14 105.0(2)
C20 N13 Ru1 136.92(18)
N14 N13 Ru1 117.96(14)
N3 C3 Fe1 174.4(2)
C19 N10 N9 111.5(2)
C19 N10 C26 129.4(2)
N9 N10 C26 118.83(18)
N2 C2 Fe1 176.1(3)
C22 N14 N13 111.6(2)
C22 N14 C26 129.1(2)
N13 N14 C26 119.28(18)
N11 C23 C24 110.6(2)
N8 C12 C13 121.4(2)
N8 C12 C7 114.5(2)
C13 C12 C7 124.1(2)
N5 C5 Fe1 179.0(2)
C25 C24 C23 106.0(2)
C14 C15 C16 119.2(3)
N14 C22 C21 106.5(2)
N1 C1 Fe1 176.3(3)
N10 C26 N12 109.95(19)
N10 C26 N14 110.6(2)
N12 C26 N14 110.80(19)
N9 C17 C18 111.0(3)
N7B C7 C8 121.3(2)
N7B C7 C12 114.8(2)
C8 C7 C12 123.9(2)
N4 C4 Fe1 178.0(3)
C22 C21 C20 106.2(2)
N13 C20 C21 110.6(3)
N12 C25 C24 106.9(2)
C19 C18 C17 106.0(2)
C14 C13 C12 119.5(3)
C13 C14 C15 119.3(2)
N8 C16 C15 122.4(2)
N10 C19 C18 106.8(2)
C30 C29 C33 120.0(3)
C30 C29 P1 119.1(3)
C33 C29 P1 120.8(3)
C37 C36 C41 119.7(3)
C37 C36 P1 121.8(3)
C41 C36 P1 118.6(3)
N7B C11 C10 123.4(3)
C11 C10 C9 119.2(3)
C9 C8 C7 120.2(3)
C42 C34 C35 118.2(4)
C42 C34 P1 120.6(3)
C35 C34 P1 121.3(3)
C8 C9 C10 118.3(3)
C36 C37 C38 120.0(4)
C32 C50 C30 120.2(4)
C28 C27 C47 117.3(4)
C28 C27 P1 121.0(3)
C47 C27 P1 121.5(3)
C27 C28 C51 120.7(5)
C50 C30 C29 119.7(4)
C46 C33 C29 119.0(4)
C46 C32 C50 120.2(4)
C34 C35 C45 118.4(5)
C11 N7B C7 117.5(2)
C11 N7B Ru1 127.10(17)
C7 N7B Ru1 115.39(16)
C32 C46 C33 120.9(4)
C39 C38 C37 119.5(4)
C40 C41 C36 119.5(4)
C40 C39 C38 120.8(4)
C34 C42 C43 119.8(5)
C43 C44 C45 119.8(5)
C49 C51 C28 122.5(6)
C44 C45 C35 121.9(5)
C39 C40 C41 120.5(5)
C44 C43 C42 121.5(5)
C51 C49 C48 118.4(6)
C27 C47 C48 116.9(6)
C49 C48 C47 123.8(7)

loop_
_geom_bond_atom_site_label_1
_geom_bond_atom_site_label_2
_geom_bond_distance
Ru1 N6 2.0346(19)
Ru1 N8 2.0494(18)
Ru1 N7B 2.055(2)
Ru1 N13 2.0608(18)
Ru1 N9 2.0760(18)
Ru1 N11 2.0902(19)
Fe1 C4 1.932(3)
Fe1 C3 1.940(2)
Fe1 C1 1.941(3)
Fe1 C5 1.944(3)
Fe1 C2 1.944(3)
Fe1 C6 1.949(2)
P1 C34 1.791(3)
P1 C36 1.792(3)
P1 C27 1.798(3)
P1 C29 1.801(3)
N11 C23 1.325(3)
N11 N12 1.366(3)
N6 C6 1.148(3)
N8 C16 1.344(3)
N8 C12 1.354(3)
N9 C17 1.330(3)
N9 N10 1.361(3)
N12 C25 1.348(3)
N12 C26 1.442(3)
N13 C20 1.331(3)
N13 N14 1.358(3)
C3 N3 1.147(3)
N10 C19 1.350(3)
N10 C26 1.440(3)
C2 N2 1.145(4)
N14 C22 1.351(3)
N14 C26 1.445(3)
C23 C24 1.398(4)
C12 C13 1.392(3)
C12 C7 1.468(3)
C5 N5 1.138(3)
C24 C25 1.358(4)
C15 C14 1.372(4)
C15 C16 1.381(3)
C22 C21 1.360(4)
C1 N1 1.136(4)
C17 C18 1.389(4)
C7 N7B 1.363(3)
C7 C8 1.387(4)
C4 N4 1.149(4)
C21 C20 1.390(4)
C18 C19 1.358(4)
C13 C14 1.368(4)
C29 C30 1.383(5)
C29 C33 1.390(5)
C36 C37 1.365(5)
C36 C41 1.385(5)
C11 N7B 1.340(3)
C11 C10 1.372(4)
C10 C9 1.379(5)
C8 C9 1.373(4)
C34 C42 1.355(5)
C34 C35 1.383(5)
C37 C38 1.394(5)
C50 C32 1.371(7)
C50 C30 1.377(5)
C27 C28 1.346(5)
C27 C47 1.372(6)
C28 C51 1.369(7)
C33 C46 1.380(5)
C32 C46 1.361(7)
C35 C45 1.393(7)
C38 C39 1.363(7)
C41 C40 1.380(6)
C39 C40 1.348(8)
C42 C43 1.394(7)
C44 C43 1.307(7)
C44 C45 1.318(8)
C51 C49 1.275(8)
C49 C48 1.286(9)
C47 C48 1.406(7)
